data_7135820
loop_
_publ_author_name
'Karger, Sebastian'
'Dr\"osemeier, Elias'
'Virovets, Alexander V.'
'Peresypkina, Eugenia'
'Lerner, Hans-Wolfram'
'M\"uller, Thomas'
'Wagner, Matthias'

_publ_section_title
;
 Something germane about germanium: facile access to Ge10 adamantane
;
_journal_name_full 'Chemical Communications'
_journal_paper_doi 10.1039/D6CC02368A
_journal_year 2026
_chemical_formula_moiety 'C24 H72 Ge10 Si4, 0.75(C5 H12)'
_chemical_formula_sum 'C27.75 H81 Ge10 Si4'
_chemical_formula_weight 1253.18
_chemical_properties_physical Air-sensitive,Moisture-sensitive
_space_group_crystal_system trigonal
_space_group_IT_number 148
_space_group_name_Hall '-R 3'
_space_group_name_H-M_alt 'R -3 :H'
_atom_sites_solution_hydrogens geom
_atom_sites_solution_primary dual
_atom_sites_solution_secondary difmap
_audit_creation_method SHELXL-2019/3
_audit_update_record
;
2026-04-13 deposited with the CCDC.	2026-05-11 downloaded from the CCDC.
;
_cell_angle_alpha 90
_cell_angle_beta 90
_cell_angle_gamma 120
_cell_formula_units_Z 6
_cell_length_a 18.0752(4)
_cell_length_b 18.0752(4)
_cell_length_c 30.0388(9)
_cell_measurement_reflns_used 5406
_cell_measurement_temperature 220(2)
_cell_measurement_theta_max 27.7970
_cell_measurement_theta_min 2.7230
_cell_volume 8499.2(4)
_computing_cell_refinement 'CrysAlisPro 1.171.42.43a (Rigaku OD, 2022)'
_computing_data_collection 'X-Area (Stoe & Cie, 2001)'
_computing_data_reduction 'CrysAlisPro 1.171.42.43a (Rigaku OD, 2022)'
_computing_publication_material 'IUCr PublCIF online service'
_computing_structure_refinement 'SHELXL-2019/3 (Sheldrick, 2019)'
_computing_structure_solution 'SHELXT (G. M. Sheldrick, 2015)'
_diffrn_ambient_temperature 220(2)
_diffrn_detector 'image plate'
_diffrn_detector_area_resol_mean 6.67
_diffrn_detector_type 'STOE image plate (34 cm diameter)'
_diffrn_measured_fraction_theta_full 0.998
_diffrn_measured_fraction_theta_max 0.993
_diffrn_measurement_device '2-circle goniometer'
_diffrn_measurement_device_type 'STOE IPDS II two-circle-diffractometer'
_diffrn_measurement_method \w
_diffrn_radiation_monochromator mirror
_diffrn_radiation_type MoK\a
_diffrn_radiation_wavelength 0.71073
_diffrn_reflns_av_R_equivalents 0.0447
_diffrn_reflns_av_unetI/netI 0.0312
_diffrn_reflns_Laue_measured_fraction_full 0.998
_diffrn_reflns_Laue_measured_fraction_max 0.993
_diffrn_reflns_limit_h_max 23
_diffrn_reflns_limit_h_min -21
_diffrn_reflns_limit_k_max 21
_diffrn_reflns_limit_k_min -23
_diffrn_reflns_limit_l_max 39
_diffrn_reflns_limit_l_min -39
_diffrn_reflns_number 18029
_diffrn_reflns_point_group_measured_fraction_full 0.998
_diffrn_reflns_point_group_measured_fraction_max 0.993
_diffrn_reflns_theta_full 25.242
_diffrn_reflns_theta_max 27.945
_diffrn_reflns_theta_min 2.689
_diffrn_source 'Genix 3D I\mS microfocus X-ray source'
_exptl_absorpt_coefficient_mu 5.323
_exptl_absorpt_correction_T_max 1.00000
_exptl_absorpt_correction_T_min 0.73841
_exptl_absorpt_correction_type multi-scan
_exptl_absorpt_process_details
;
CrysAlisPro 1.171.42.43a (Rigaku Oxford Diffraction, 2022)
Empirical absorption correction using spherical harmonics,
implemented in SCALE3 ABSPACK scaling algorithm.
;
_exptl_crystal_colour colourless
_exptl_crystal_density_diffrn 1.469
_exptl_crystal_description prism
_exptl_crystal_F_000 3741
_exptl_crystal_size_max 0.270
_exptl_crystal_size_mid 0.170
_exptl_crystal_size_min 0.120
_refine_diff_density_max 0.761
_refine_diff_density_min -1.121
_refine_diff_density_rms 0.155
_refine_ls_extinction_method none
_refine_ls_goodness_of_fit_ref 1.113
_refine_ls_hydrogen_treatment constr
_refine_ls_matrix_type full
_refine_ls_number_parameters 143
_refine_ls_number_reflns 4512
_refine_ls_number_restraints 7
_refine_ls_restrained_S_all 1.116
_refine_ls_R_factor_all 0.0456
_refine_ls_R_factor_gt 0.0347
_refine_ls_shift/su_max 0.003
_refine_ls_shift/su_mean 0.000
_refine_ls_structure_factor_coef Fsqd
_refine_ls_weighting_details 'w=1/[\s^2^(Fo^2^)+(0.0484P)^2^+15.4485P] where P=(Fo^2^+2Fc^2^)/3'
_refine_ls_weighting_scheme calc
_refine_ls_wR_factor_gt 0.1015
_refine_ls_wR_factor_ref 0.1089
_reflns_Friedel_coverage 0.000
_reflns_number_gt 3540
_reflns_number_total 4512
_reflns_threshold_expression 'I > 2\s(I)'
_cod_data_source_file d6cc02368a2.cif
_cod_data_source_block compound-2
_cod_original_cell_volume 8499.3(4)
_cod_database_code 7135820
_shelx_shelxl_version_number 2019/3
_shelx_space_group_comment
;
The symmetry employed for this shelxl refinement is uniquely defined
by the following loop, which should always be used as a source of
symmetry information in preference to the above space-group names.
They are only intended as comments.
;
_shelx_estimated_absorpt_t_min 0.327
_shelx_estimated_absorpt_t_max 0.568

loop_
_space_group_symop_operation_xyz
'x, y, z'
'-y, x-y, z'
'-x+y, -x, z'
'x+2/3, y+1/3, z+1/3'
'-y+2/3, x-y+1/3, z+1/3'
'-x+y+2/3, -x+1/3, z+1/3'
'x+1/3, y+2/3, z+2/3'
'-y+1/3, x-y+2/3, z+2/3'
'-x+y+1/3, -x+2/3, z+2/3'
'-x, -y, -z'
'y, -x+y, -z'
'x-y, x, -z'
'-x+2/3, -y+1/3, -z+1/3'
'y+2/3, -x+y+1/3, -z+1/3'
'x-y+2/3, x+1/3, -z+1/3'
'-x+1/3, -y+2/3, -z+2/3'
'y+1/3, -x+y+2/3, -z+2/3'
'x-y+1/3, x+2/3, -z+2/3'

loop_
_atom_site_label
_atom_site_type_symbol
_atom_site_fract_x
_atom_site_fract_y
_atom_site_fract_z
_atom_site_U_iso_or_equiv
_atom_site_adp_type
_atom_site_occupancy
_atom_site_site_symmetry_order
_atom_site_calc_flag
_atom_site_refinement_flags_posn
_atom_site_refinement_flags_adp
_atom_site_refinement_flags_occupancy
_atom_site_disorder_assembly
_atom_site_disorder_group
Ge1 Ge 0.85605(2) -0.09318(2) 0.80207(2) 0.03080(11) Uani 1 1 d . . . . .
Ge2 Ge 0.90528(2) 0.05162(2) 0.77608(2) 0.02854(11) Uani 1 1 d . . . . .
Ge3 Ge 0.90753(2) 0.05134(2) 0.69514(2) 0.02935(11) Uani 1 1 d . . . . .
Ge4 Ge 1.000000 0.000000 0.66716(2) 0.02733(14) Uani 1 3 d S T P . .
Si5 Si 0.81306(6) 0.10176(6) 0.80259(3) 0.0330(2) Uani 1 1 d . . . . .
Si6 Si 1.000000 0.000000 0.58752(5) 0.0293(3) Uani 1 3 d S T P . .
C1 C 0.8499(3) -0.0974(3) 0.86772(13) 0.0525(10) Uani 1 1 d . . . . .
H1A H 0.811821 -0.077482 0.877768 0.079 Uiso 1 1 calc R U . . .
H1B H 0.906430 -0.061046 0.879995 0.079 Uiso 1 1 calc R U . . .
H1C H 0.828334 -0.155685 0.877657 0.079 Uiso 1 1 calc R U . . .
C2 C 0.7376(2) -0.1684(2) 0.78098(14) 0.0481(9) Uani 1 1 d . . . . .
H2A H 0.716977 -0.226020 0.791869 0.072 Uiso 1 1 calc R U . . .
H2B H 0.736731 -0.168829 0.748694 0.072 Uiso 1 1 calc R U . . .
H2C H 0.701203 -0.147345 0.792054 0.072 Uiso 1 1 calc R U . . .
C3 C 0.9488(3) 0.1682(2) 0.67276(13) 0.0457(9) Uani 1 1 d . . . . .
H3A H 0.911836 0.188854 0.683595 0.069 Uiso 1 1 calc R U . . .
H3B H 0.948193 0.167637 0.640470 0.069 Uiso 1 1 calc R U . . .
H3C H 1.006604 0.205522 0.683212 0.069 Uiso 1 1 calc R U . . .
C4 C 0.7914(2) -0.0188(3) 0.67163(13) 0.0460(9) Uani 1 1 d . . . . .
H4A H 0.769190 -0.077805 0.680436 0.069 Uiso 1 1 calc R U . . .
H4B H 0.792691 -0.014904 0.639407 0.069 Uiso 1 1 calc R U . . .
H4C H 0.754953 0.001696 0.683435 0.069 Uiso 1 1 calc R U . . .
C5 C 0.7022(2) 0.0344(3) 0.78037(16) 0.0578(11) Uani 1 1 d . . . . .
H5A H 0.666989 0.058006 0.789887 0.087 Uiso 1 1 calc R U . . .
H5B H 0.678230 -0.023419 0.791591 0.087 Uiso 1 1 calc R U . . .
H5C H 0.703985 0.033714 0.748102 0.087 Uiso 1 1 calc R U . . .
C6 C 0.8527(3) 0.2144(3) 0.78386(16) 0.0564(11) Uani 1 1 d . . . . .
H6A H 0.854904 0.216789 0.751601 0.085 Uiso 1 1 calc R U . . .
H6B H 0.909456 0.251220 0.795805 0.085 Uiso 1 1 calc R U . . .
H6C H 0.814313 0.233413 0.794492 0.085 Uiso 1 1 calc R U . . .
C7 C 0.8076(3) 0.0996(4) 0.86470(15) 0.0689(13) Uani 1 1 d . . . . .
H7A H 0.863536 0.138958 0.876780 0.103 Uiso 1 1 calc R U . . .
H7B H 0.789378 0.042310 0.875217 0.103 Uiso 1 1 calc R U . . .
H7C H 0.766968 0.116552 0.874371 0.103 Uiso 1 1 calc R U . . .
C8 C 0.8886(3) -0.0660(3) 0.56541(14) 0.0533(10) Uani 1 1 d . . . . .
H8A H 0.854294 -0.041449 0.574918 0.080 Uiso 1 1 calc R U . . .
H8B H 0.863799 -0.123891 0.576724 0.080 Uiso 1 1 calc R U . . .
H8C H 0.890236 -0.066967 0.533144 0.080 Uiso 1 1 calc R U . . .
C1S C 1.109(2) 0.6520(19) 0.6660(11) 0.127(11) Uiso 0.25 1 d D . P A -1
H1SA H 1.067216 0.657773 0.648277 0.190 Uiso 0.25 1 calc R U P A -1
H1SB H 1.165647 0.699184 0.659573 0.190 Uiso 0.25 1 calc R U P A -1
H1SC H 1.096405 0.652606 0.697348 0.190 Uiso 0.25 1 calc R U P A -1
C2S C 1.105(2) 0.569(2) 0.6547(11) 0.159(15) Uiso 0.25 1 d D . P A -1
H2SA H 1.127260 0.572778 0.624505 0.191 Uiso 0.25 1 calc R U P A -1
H2SB H 1.045072 0.523104 0.654632 0.191 Uiso 0.25 1 calc R U P A -1
C3S C 1.154(2) 0.5428(18) 0.6859(9) 0.158(14) Uiso 0.25 1 d D . P A -1
H3SA H 1.115276 0.504919 0.708919 0.189 Uiso 0.25 1 calc R U P A -1
H3SB H 1.199051 0.593990 0.700660 0.189 Uiso 0.25 1 calc R U P A -1
C4S C 1.1949(13) 0.4973(13) 0.6617(10) 0.118(10) Uiso 0.25 1 d D . P A -1
H4SA H 1.216285 0.524090 0.632660 0.141 Uiso 0.25 1 calc R U P A -1
H4SB H 1.243532 0.503384 0.679123 0.141 Uiso 0.25 1 calc R U P A -1
C5S C 1.1310(15) 0.4033(12) 0.6553(8) 0.083(6) Uiso 0.25 1 d D . P A -1
H5SA H 1.089109 0.396845 0.633183 0.125 Uiso 0.25 1 calc R U P A -1
H5SB H 1.102387 0.378895 0.683322 0.125 Uiso 0.25 1 calc R U P A -1
H5SC H 1.160552 0.373895 0.645357 0.125 Uiso 0.25 1 calc R U P A -1

loop_
_atom_site_aniso_label
_atom_site_aniso_U_11
_atom_site_aniso_U_22
_atom_site_aniso_U_33
_atom_site_aniso_U_23
_atom_site_aniso_U_13
_atom_site_aniso_U_12
Ge1 0.03094(18) 0.03118(19) 0.0301(2) 0.00353(12) 0.00517(12) 0.01544(14)
Ge2 0.02925(18) 0.03060(18) 0.02810(19) -0.00038(12) 0.00160(12) 0.01672(14)
Ge3 0.03111(18) 0.03328(19) 0.02708(19) 0.00079(12) -0.00061(12) 0.01868(14)
Ge4 0.02949(19) 0.02949(19) 0.0230(3) 0.000 0.000 0.01475(9)
Si5 0.0340(5) 0.0388(5) 0.0343(5) -0.0016(4) 0.0033(4) 0.0242(4)
Si6 0.0343(5) 0.0343(5) 0.0193(7) 0.000 0.000 0.0171(2)
C1 0.071(3) 0.062(3) 0.035(2) 0.0083(17) 0.0142(18) 0.041(2)
C2 0.0291(17) 0.0419(19) 0.066(3) 0.0013(18) 0.0044(16) 0.0120(16)
C3 0.058(2) 0.044(2) 0.044(2) 0.0109(16) 0.0066(17) 0.0324(18)
C4 0.0377(19) 0.059(2) 0.043(2) -0.0077(17) -0.0078(16) 0.0258(18)
C5 0.037(2) 0.064(3) 0.075(3) -0.004(2) 0.0016(19) 0.027(2)
C6 0.065(3) 0.048(2) 0.071(3) -0.002(2) 0.000(2) 0.039(2)
C7 0.084(3) 0.103(4) 0.048(3) -0.005(2) 0.012(2) 0.068(3)
C8 0.056(2) 0.064(3) 0.036(2) -0.0073(18) -0.0107(18) 0.027(2)

loop_
_atom_type_symbol
_atom_type_description
_atom_type_scat_dispersion_real
_atom_type_scat_dispersion_imag
_atom_type_scat_source
C C 0.0033 0.0016 'International Tables Vol C Tables 4.2.6.8 and 6.1.1.4'
H H 0.0000 0.0000 'International Tables Vol C Tables 4.2.6.8 and 6.1.1.4'
Si Si 0.0817 0.0704 'International Tables Vol C Tables 4.2.6.8 and 6.1.1.4'
Ge Ge 0.1547 1.8001 'International Tables Vol C Tables 4.2.6.8 and 6.1.1.4'

loop_
_geom_angle_atom_site_label_1
_geom_angle_atom_site_label_2
_geom_angle_atom_site_label_3
_geom_angle
_geom_angle_site_symmetry_1
_geom_angle_site_symmetry_3
_geom_angle_publ_flag
C1 Ge1 C2 105.79(18) . . ?
C1 Ge1 Ge2 110.00(12) . 2_645 ?
C2 Ge1 Ge2 110.19(12) . 2_645 ?
C1 Ge1 Ge2 110.18(12) . . ?
C2 Ge1 Ge2 108.95(12) . . ?
Ge2 Ge1 Ge2 111.569(18) 2_645 . ?
Si5 Ge2 Ge3 110.40(3) . . ?
Si5 Ge2 Ge1 110.58(3) . 3_765 ?
Ge3 Ge2 Ge1 107.976(16) . 3_765 ?
Si5 Ge2 Ge1 110.53(3) . . ?
Ge3 Ge2 Ge1 108.423(16) . . ?
Ge1 Ge2 Ge1 108.864(19) 3_765 . ?
C4 Ge3 C3 106.17(17) . . ?
C4 Ge3 Ge4 110.27(12) . . ?
C3 Ge3 Ge4 109.07(11) . . ?
C4 Ge3 Ge2 110.34(12) . . ?
C3 Ge3 Ge2 109.65(12) . . ?
Ge4 Ge3 Ge2 111.217(18) . . ?
Si6 Ge4 Ge3 110.228(14) . 2_645 ?
Si6 Ge4 Ge3 110.228(14) . 3_765 ?
Ge3 Ge4 Ge3 108.707(14) 2_645 3_765 ?
Si6 Ge4 Ge3 110.227(14) . . ?
Ge3 Ge4 Ge3 108.704(14) 2_645 . ?
Ge3 Ge4 Ge3 108.703(14) 3_765 . ?
C7 Si5 C5 108.3(2) . . ?
C7 Si5 C6 108.0(2) . . ?
C5 Si5 C6 107.6(2) . . ?
C7 Si5 Ge2 111.34(14) . . ?
C5 Si5 Ge2 110.86(14) . . ?
C6 Si5 Ge2 110.50(14) . . ?
C8 Si6 C8 108.17(14) . 3_765 ?
C8 Si6 C8 108.16(14) . 2_645 ?
C8 Si6 C8 108.16(14) 3_765 2_645 ?
C8 Si6 Ge4 110.75(14) . . ?
C8 Si6 Ge4 110.75(14) 3_765 . ?
C8 Si6 Ge4 110.75(14) 2_645 . ?
Ge1 C1 H1A 109.5 . . ?
Ge1 C1 H1B 109.5 . . ?
H1A C1 H1B 109.5 . . ?
Ge1 C1 H1C 109.5 . . ?
H1A C1 H1C 109.5 . . ?
H1B C1 H1C 109.5 . . ?
Ge1 C2 H2A 109.5 . . ?
Ge1 C2 H2B 109.5 . . ?
H2A C2 H2B 109.5 . . ?
Ge1 C2 H2C 109.5 . . ?
H2A C2 H2C 109.5 . . ?
H2B C2 H2C 109.5 . . ?
Ge3 C3 H3A 109.5 . . ?
Ge3 C3 H3B 109.5 . . ?
H3A C3 H3B 109.5 . . ?
Ge3 C3 H3C 109.5 . . ?
H3A C3 H3C 109.5 . . ?
H3B C3 H3C 109.5 . . ?
Ge3 C4 H4A 109.5 . . ?
Ge3 C4 H4B 109.5 . . ?
H4A C4 H4B 109.5 . . ?
Ge3 C4 H4C 109.5 . . ?
H4A C4 H4C 109.5 . . ?
H4B C4 H4C 109.5 . . ?
Si5 C5 H5A 109.5 . . ?
Si5 C5 H5B 109.5 . . ?
H5A C5 H5B 109.5 . . ?
Si5 C5 H5C 109.5 . . ?
H5A C5 H5C 109.5 . . ?
H5B C5 H5C 109.5 . . ?
Si5 C6 H6A 109.5 . . ?
Si5 C6 H6B 109.5 . . ?
H6A C6 H6B 109.5 . . ?
Si5 C6 H6C 109.5 . . ?
H6A C6 H6C 109.5 . . ?
H6B C6 H6C 109.5 . . ?
Si5 C7 H7A 109.5 . . ?
Si5 C7 H7B 109.5 . . ?
H7A C7 H7B 109.5 . . ?
Si5 C7 H7C 109.5 . . ?
H7A C7 H7C 109.5 . . ?
H7B C7 H7C 109.5 . . ?
Si6 C8 H8A 109.5 . . ?
Si6 C8 H8B 109.5 . . ?
H8A C8 H8B 109.5 . . ?
Si6 C8 H8C 109.5 . . ?
H8A C8 H8C 109.5 . . ?
H8B C8 H8C 109.5 . . ?
C2S C1S H1SA 109.5 . . ?
C2S C1S H1SB 109.5 . . ?
H1SA C1S H1SB 109.5 . . ?
C2S C1S H1SC 109.5 . . ?
H1SA C1S H1SC 109.5 . . ?
H1SB C1S H1SC 109.5 . . ?
C1S C2S C3S 115.2(14) . . ?
C1S C2S H2SA 108.5 . . ?
C3S C2S H2SA 108.5 . . ?
C1S C2S H2SB 108.5 . . ?
C3S C2S H2SB 108.5 . . ?
H2SA C2S H2SB 107.5 . . ?
C2S C3S C4S 112.7(14) . . ?
C2S C3S H3SA 109.1 . . ?
C4S C3S H3SA 109.1 . . ?
C2S C3S H3SB 109.1 . . ?
C4S C3S H3SB 109.1 . . ?
H3SA C3S H3SB 107.8 . . ?
C5S C4S C3S 111.1(14) . . ?
C5S C4S H4SA 109.4 . . ?
C3S C4S H4SA 109.4 . . ?
C5S C4S H4SB 109.4 . . ?
C3S C4S H4SB 109.4 . . ?
H4SA C4S H4SB 108.0 . . ?
C4S C5S H5SA 109.5 . . ?
C4S C5S H5SB 109.5 . . ?
H5SA C5S H5SB 109.5 . . ?
C4S C5S H5SC 109.5 . . ?
H5SA C5S H5SC 109.5 . . ?
H5SB C5S H5SC 109.5 . . ?

loop_
_geom_bond_atom_site_label_1
_geom_bond_atom_site_label_2
_geom_bond_distance
_geom_bond_site_symmetry_2
_geom_bond_publ_flag
Ge1 C1 1.975(4) . ?
Ge1 C2 1.980(4) . ?
Ge1 Ge2 2.4335(4) 2_645 ?
Ge1 Ge2 2.4335(5) . ?
Ge2 Si5 2.3968(9) . ?
Ge2 Ge3 2.4316(5) . ?
Ge3 C4 1.962(4) . ?
Ge3 C3 1.973(4) . ?
Ge3 Ge4 2.4316(4) . ?
Ge4 Si6 2.3923(15) . ?
Si5 C7 1.868(5) . ?
Si5 C5 1.872(4) . ?
Si5 C6 1.875(4) . ?
Si6 C8 1.875(4) . ?
Si6 C8 1.875(4) 3_765 ?
Si6 C8 1.875(4) 2_645 ?
C1 H1A 0.9700 . ?
C1 H1B 0.9700 . ?
C1 H1C 0.9700 . ?
C2 H2A 0.9700 . ?
C2 H2B 0.9700 . ?
C2 H2C 0.9700 . ?
C3 H3A 0.9700 . ?
C3 H3B 0.9700 . ?
C3 H3C 0.9700 . ?
C4 H4A 0.9700 . ?
C4 H4B 0.9700 . ?
C4 H4C 0.9700 . ?
C5 H5A 0.9700 . ?
C5 H5B 0.9700 . ?
C5 H5C 0.9700 . ?
C6 H6A 0.9700 . ?
C6 H6B 0.9700 . ?
C6 H6C 0.9700 . ?
C7 H7A 0.9700 . ?
C7 H7B 0.9700 . ?
C7 H7C 0.9700 . ?
C8 H8A 0.9700 . ?
C8 H8B 0.9700 . ?
C8 H8C 0.9700 . ?
C1S C2S 1.513(10) . ?
C1S H1SA 0.9700 . ?
C1S H1SB 0.9700 . ?
C1S H1SC 0.9700 . ?
C2S C3S 1.513(10) . ?
C2S H2SA 0.9800 . ?
C2S H2SB 0.9800 . ?
C3S C4S 1.534(10) . ?
C3S H3SA 0.9800 . ?
C3S H3SB 0.9800 . ?
C4S C5S 1.515(10) . ?
C4S H4SA 0.9800 . ?
C4S H4SB 0.9800 . ?
C5S H5SA 0.9700 . ?
C5S H5SB 0.9700 . ?
C5S H5SC 0.9700 . ?

loop_
_geom_torsion_atom_site_label_1
_geom_torsion_atom_site_label_2
_geom_torsion_atom_site_label_3
_geom_torsion_atom_site_label_4
_geom_torsion
_geom_torsion_site_symmetry_1
_geom_torsion_site_symmetry_2
_geom_torsion_site_symmetry_3
_geom_torsion_site_symmetry_4
_geom_torsion_publ_flag
C1S C2S C3S C4S -145(3) . . . . ?
C2S C3S C4S C5S -83(3) . . . . ?
